data_4302120
loop_
_publ_author_name
'Li Wang'
'Wei You'
'Wei Huang'
'Cheng Wang'
'Xiao-Zeng You'

_publ_section_title
;
Alteration of Molecular Conformations, Coordination Modes, and
Architectures for a Novel 3,8-Diimidazol-1,10-phenanthroline Compound in
the Construction of Cadmium(II) and Zinc(II) Homochiral Coordination
Polymers Involving an Auxiliary Chiral Camphorate Ligand
;
_journal_name_full 'Inorganic Chemistry'
_journal_page_first 4295
_journal_page_last 4305
_journal_paper_doi 10.1021/ic802445q
_journal_volume 48
_journal_year 2009
_chemical_absolute_configuration rm
_chemical_formula_moiety 'C56 H52 N12 O8 Zn2, 4(H2 O), 0.5(H4 O2) '
_chemical_formula_sum 'C56 H62 N12 O13 Zn2'
_chemical_formula_weight 1241.92
_chemical_name_systematic
; 
 ? 
;
_space_group_IT_number 4
_symmetry_cell_setting monoclinic
_symmetry_space_group_name_Hall 'P 2yb'
_symmetry_space_group_name_H-M 'P 1 21 1'
_atom_sites_solution_hydrogens geom
_atom_sites_solution_primary direct
_atom_sites_solution_secondary difmap
_audit_creation_method SHELXL-97
_cell_angle_alpha 90.00
_cell_angle_beta 100.813(4)
_cell_angle_gamma 90.00
_cell_formula_units_Z 2
_cell_length_a 10.592(4)
_cell_length_b 22.306(8)
_cell_length_c 13.120(5)
_cell_measurement_reflns_used 2341
_cell_measurement_temperature 291(2)
_cell_measurement_theta_max 18.601
_cell_measurement_theta_min 2.415
_cell_volume 3045(2)
_computing_cell_refinement SMART
_computing_data_collection 'SMART (Bruker, 2000)'
_computing_data_reduction 'SAINT (Bruker, 2000)'
_computing_molecular_graphics SHELXTL
_computing_publication_material SHELXTL
_computing_structure_refinement SHELXTL
_computing_structure_solution 'SHELXTL (Bruker, 2000)'
_diffrn_ambient_temperature 291(2)
_diffrn_measured_fraction_theta_full 0.998
_diffrn_measured_fraction_theta_max 0.998
_diffrn_measurement_device_type 'Bruker SMART 1K CCD area detector'
_diffrn_measurement_method '\f and \w scans'
_diffrn_radiation_monochromator graphite
_diffrn_radiation_source 'fine-focus sealed tube'
_diffrn_radiation_type MoK\a
_diffrn_radiation_wavelength 0.71073
_diffrn_reflns_av_R_equivalents 0.0683
_diffrn_reflns_av_sigmaI/netI 0.1152
_diffrn_reflns_limit_h_max 12
_diffrn_reflns_limit_h_min -12
_diffrn_reflns_limit_k_max 26
_diffrn_reflns_limit_k_min -11
_diffrn_reflns_limit_l_max 15
_diffrn_reflns_limit_l_min -15
_diffrn_reflns_number 15286
_diffrn_reflns_theta_full 25.00
_diffrn_reflns_theta_max 25.00
_diffrn_reflns_theta_min 1.82
_diffrn_standards_decay_% 0
_diffrn_standards_interval_time 0
_diffrn_standards_number 0
_exptl_absorpt_coefficient_mu 0.858
_exptl_absorpt_correction_T_max 0.9191
_exptl_absorpt_correction_T_min 0.9040
_exptl_absorpt_correction_type multi-scan
_exptl_absorpt_process_details 'SADABS (Bruker, 2000)'
_exptl_crystal_colour yellow
_exptl_crystal_density_diffrn 1.355
_exptl_crystal_density_method 'not measured'
_exptl_crystal_description block
_exptl_crystal_F_000 1292
_exptl_crystal_size_max 0.12
_exptl_crystal_size_mid 0.10
_exptl_crystal_size_min 0.10
_refine_diff_density_max 0.480
_refine_diff_density_min -0.363
_refine_diff_density_rms 0.074
_refine_ls_abs_structure_details 'Flack H D (1983), Acta Cryst. A39, 876-881'
_refine_ls_abs_structure_Flack 0.03(2)
_refine_ls_extinction_method none
_refine_ls_goodness_of_fit_ref 0.977
_refine_ls_hydrogen_treatment constr
_refine_ls_matrix_type full
_refine_ls_number_parameters 727
_refine_ls_number_reflns 7327
_refine_ls_number_restraints 127
_refine_ls_restrained_S_all 0.996
_refine_ls_R_factor_all 0.1330
_refine_ls_R_factor_gt 0.0715
_refine_ls_shift/su_max 0.000
_refine_ls_shift/su_mean 0.000
_refine_ls_structure_factor_coef Fsqd
_refine_ls_weighting_details 'calc w=1/[\s^2^(Fo^2^)+(0.0699P)^2^+1.9800P] where P=(Fo^2^+2Fc^2^)/3'
_refine_ls_weighting_scheme calc
_refine_ls_wR_factor_gt 0.1630
_refine_ls_wR_factor_ref 0.1808
_reflns_number_gt 3601
_reflns_number_total 7327
_reflns_threshold_expression >2sigma(I)
_cod_data_source_file ic802445q_si_006.cif
_cod_data_source_block 280102a_0m
_cod_original_cell_volume 3044.7(18)
_cod_original_sg_symbol_Hall 'P 2yb '
_cod_original_sg_symbol_H-M 'P 21 '
_cod_database_code 4302120

loop_
_symmetry_equiv_pos_as_xyz
'x, y, z'
'-x, y+1/2, -z'

loop_
_atom_site_label
_atom_site_type_symbol
_atom_site_fract_x
_atom_site_fract_y
_atom_site_fract_z
_atom_site_U_iso_or_equiv
_atom_site_adp_type
_atom_site_occupancy
_atom_site_symmetry_multiplicity
_atom_site_calc_flag
_atom_site_refinement_flags
_atom_site_disorder_assembly
_atom_site_disorder_group
Zn1 Zn 0.22263(11) 0.86153(7) 0.51541(9) 0.0756(5) Uani 1 1 d . . .
Zn2 Zn 1.30470(11) 0.42915(7) -0.01224(10) 0.0762(5) Uani 1 1 d . . .
C1 C 0.5738(12) 0.7259(7) 0.3133(12) 0.094(4) Uani 1 1 d U . .
H1 H 0.5221 0.7589 0.2915 0.113 Uiso 1 1 calc R . .
C2 C 0.5665(10) 0.7015(7) 0.4098(11) 0.077(4) Uani 1 1 d U . .
C3 C 0.6417(11) 0.6546(6) 0.4438(10) 0.073(3) Uani 1 1 d U . .
H3 H 0.6383 0.6378 0.5081 0.087 Uiso 1 1 calc R . .
C4 C 0.7229(11) 0.6312(7) 0.3855(12) 0.083(4) Uani 1 1 d U . .
C5 C 0.7970(14) 0.5851(7) 0.4165(12) 0.113(4) Uani 1 1 d U . .
H5 H 0.7959 0.5689 0.4816 0.136 Uiso 1 1 calc R . .
C6 C 0.8752(13) 0.5600(7) 0.3575(11) 0.106(4) Uani 1 1 d U . .
H6 H 0.9206 0.5255 0.3817 0.127 Uiso 1 1 calc R . .
C7 C 0.8913(12) 0.5845(6) 0.2576(10) 0.077(3) Uani 1 1 d U . .
C8 C 0.9709(10) 0.5615(6) 0.2025(9) 0.073(3) Uani 1 1 d U . .
H8 H 1.0220 0.5287 0.2267 0.087 Uiso 1 1 calc R . .
C9 C 0.9766(11) 0.5872(6) 0.1082(10) 0.072(3) Uani 1 1 d U . .
C10 C 0.8944(12) 0.6353(7) 0.0715(10) 0.087(4) Uani 1 1 d . . .
H10 H 0.9002 0.6528 0.0082 0.105 Uiso 1 1 calc R . .
C11 C 0.8099(11) 0.6292(7) 0.2262(10) 0.073(4) Uani 1 1 d . . .
C12 C 0.7251(11) 0.6549(6) 0.2907(12) 0.084(4) Uani 1 1 d . . .
C13 C 0.3989(11) 0.7744(7) 0.4429(10) 0.085(4) Uani 1 1 d U . .
H13 H 0.3860 0.7931 0.3784 0.102 Uiso 1 1 calc R . .
C14 C 0.4875(14) 0.7167(7) 0.5802(11) 0.114(5) Uani 1 1 d . . .
H14 H 0.5409 0.6911 0.6248 0.137 Uiso 1 1 calc R . .
C15 C 0.3907(17) 0.7533(10) 0.6001(15) 0.140(8) Uani 1 1 d . . .
H15 H 0.3647 0.7538 0.6640 0.168 Uiso 1 1 calc R . .
C16 C 1.1297(11) 0.5125(7) 0.0551(12) 0.095(5) Uani 1 1 d . . .
H16 H 1.1210 0.4841 0.1052 0.114 Uiso 1 1 calc R . .
C17 C 1.1029(16) 0.5918(7) -0.0324(12) 0.121(6) Uani 1 1 d U . .
H17 H 1.0765 0.6298 -0.0570 0.145 Uiso 1 1 calc R . .
C18 C 1.1891(17) 0.5562(7) -0.0726(15) 0.134(7) Uani 1 1 d U . .
H18 H 1.2283 0.5643 -0.1288 0.161 Uiso 1 1 calc R . .
C19 C 0.5686(13) 1.0720(7) 0.7882(9) 0.093(4) Uani 1 1 d U . .
H19 H 0.5208 1.0638 0.8392 0.112 Uiso 1 1 calc R . .
C20 C 0.5540(12) 1.0361(6) 0.7003(10) 0.074(4) Uani 1 1 d U . .
C21 C 0.6159(11) 1.0475(7) 0.6229(10) 0.081(4) Uani 1 1 d . . .
H21 H 0.6027 1.0232 0.5643 0.098 Uiso 1 1 calc R . .
C22 C 0.6999(11) 1.0957(6) 0.6296(10) 0.072(3) Uani 1 1 d . . .
C23 C 0.7719(14) 1.1102(7) 0.5524(12) 0.110(4) Uani 1 1 d U . .
H23 H 0.7601 1.0883 0.4910 0.131 Uiso 1 1 calc R . .
C24 C 0.8574(14) 1.1557(7) 0.5673(12) 0.110(4) Uani 1 1 d U . .
H24 H 0.9066 1.1627 0.5168 0.132 Uiso 1 1 calc R . .
C25 C 0.8761(12) 1.1933(6) 0.6564(9) 0.073(4) Uani 1 1 d . . .
C26 C 0.9625(11) 1.2404(6) 0.6691(9) 0.077(3) Uani 1 1 d U . .
H26 H 1.0063 1.2504 0.6164 0.092 Uiso 1 1 calc R . .
C27 C 0.9833(11) 1.2727(6) 0.7611(10) 0.076(3) Uani 1 1 d U . .
C28 C 0.9155(11) 1.2565(6) 0.8389(9) 0.075(3) Uani 1 1 d U . .
H28 H 0.9315 1.2776 0.9011 0.090 Uiso 1 1 calc R . .
C29 C 0.8127(11) 1.1790(6) 0.7316(9) 0.064(3) Uani 1 1 d . . .
C30 C 0.7199(12) 1.1293(7) 0.7231(9) 0.076(4) Uani 1 1 d . . .
C31 C 0.3961(12) 0.9631(7) 0.5994(10) 0.083(4) Uani 1 1 d . . .
H31 H 0.4036 0.9756 0.5332 0.100 Uiso 1 1 calc R . .
C32 C 0.4275(11) 0.9537(7) 0.7697(11) 0.086(4) Uani 1 1 d . . .
H32 H 0.4581 0.9595 0.8402 0.103 Uiso 1 1 calc R . .
C33 C 0.3458(11) 0.9099(7) 0.7272(10) 0.081(4) Uani 1 1 d . . .
H33 H 0.3106 0.8800 0.7626 0.097 Uiso 1 1 calc R . .
C34 C 1.1344(12) 1.3355(6) 0.8740(10) 0.076(4) Uani 1 1 d U . .
H34 H 1.1334 1.3146 0.9352 0.091 Uiso 1 1 calc R . .
C35 C 1.0951(12) 1.3612(9) 0.7108(11) 0.098(4) Uani 1 1 d . . .
H35 H 1.0605 1.3624 0.6403 0.117 Uiso 1 1 calc R . .
C36 C 1.1819(12) 1.3997(7) 0.7595(10) 0.094(5) Uani 1 1 d . . .
H36 H 1.2204 1.4307 0.7290 0.112 Uiso 1 1 calc R . .
C37 C 0.0352(13) 0.8198(9) 0.6099(11) 0.108(3) Uani 1 1 d U . .
C38 C -0.1000(12) 0.8092(9) 0.6358(9) 0.105(2) Uani 1 1 d U . .
C39 C -0.1075(11) 0.8215(7) 0.7506(9) 0.102(2) Uani 1 1 d DU . .
C40 C -0.2490(10) 0.8342(7) 0.7481(9) 0.099(2) Uani 1 1 d DU . .
H40 H -0.2931 0.7954 0.7403 0.119 Uiso 1 1 calc R . .
C41 C -0.2962(10) 0.8679(8) 0.6534(9) 0.108(3) Uani 1 1 d DU . .
H41A H -0.2984 0.9106 0.6674 0.130 Uiso 1 1 calc R . .
H41B H -0.3815 0.8547 0.6209 0.130 Uiso 1 1 calc R . .
C42 C -0.1953(11) 0.8530(8) 0.5842(9) 0.115(3) Uani 1 1 d DU . .
H42A H -0.2390 0.8369 0.5183 0.138 Uiso 1 1 calc R . .
H42B H -0.1517 0.8895 0.5703 0.138 Uiso 1 1 calc R . .
C43 C -0.1283(19) 0.7464(11) 0.619(2) 0.268(17) Uani 1 1 d U . .
H43A H -0.0500 0.7238 0.6338 0.402 Uiso 1 1 calc R . .
H43B H -0.1687 0.7402 0.5477 0.402 Uiso 1 1 calc R . .
H43C H -0.1852 0.7335 0.6634 0.402 Uiso 1 1 calc R . .
C44 C -0.057(2) 0.7712(10) 0.8306(15) 0.195(10) Uani 1 1 d D . .
H44A H -0.0034 0.7886 0.8903 0.293 Uiso 1 1 calc R . .
H44B H -0.0082 0.7426 0.7993 0.293 Uiso 1 1 calc R . .
H44C H -0.1287 0.7513 0.8513 0.293 Uiso 1 1 calc R . .
C45 C -0.0318(13) 0.8755(9) 0.7914(15) 0.183(11) Uani 1 1 d DU . .
H45A H 0.0572 0.8691 0.7889 0.274 Uiso 1 1 calc R . .
H45B H -0.0409 0.8825 0.8618 0.274 Uiso 1 1 calc R . .
H45C H -0.0630 0.9097 0.7497 0.274 Uiso 1 1 calc R . .
C46 C 1.5332(16) 0.4628(12) -0.0518(15) 0.151(3) Uani 1 1 d U . .
C47 C 1.6603(14) 0.4609(9) -0.0876(13) 0.149(3) Uani 1 1 d DU . .
C48 C 1.6607(12) 0.4231(10) -0.1843(11) 0.136(3) Uani 1 1 d DU . .
C49 C 1.7910(11) 0.4390(10) -0.2195(10) 0.133(3) Uani 1 1 d U . .
H49 H 1.8552 0.4112 -0.1824 0.159 Uiso 1 1 calc R . .
C50 C 1.8294(12) 0.4991(9) -0.1788(11) 0.141(4) Uani 1 1 d U . .
H50A H 1.8353 0.5263 -0.2354 0.169 Uiso 1 1 calc R . .
H50B H 1.9125 0.4974 -0.1329 0.169 Uiso 1 1 calc R . .
C51 C 1.7210(13) 0.5215(7) -0.1166(12) 0.151(3) Uani 1 1 d DU . .
H51A H 1.7587 0.5439 -0.0549 0.182 Uiso 1 1 calc RD . .
H51B H 1.6575 0.5463 -0.1600 0.182 Uiso 1 1 calc R . .
C52 C 1.7526(12) 0.4429(8) 0.0019(10) 0.149(3) Uani 1 1 d . . .
H52A H 1.7126 0.4427 0.0618 0.223 Uiso 1 1 calc R . .
H52B H 1.8232 0.4706 0.0127 0.223 Uiso 1 1 calc RD . .
H52C H 1.7835 0.4034 -0.0091 0.223 Uiso 1 1 calc RD . .
C53 C 1.6441(15) 0.3537(10) -0.1616(13) 0.193(7) Uani 1 1 d . . .
H53A H 1.6823 0.3451 -0.0908 0.289 Uiso 1 1 calc RD . .
H53B H 1.6858 0.3303 -0.2070 0.289 Uiso 1 1 calc R . .
H53C H 1.5544 0.3438 -0.1733 0.289 Uiso 1 1 calc R . .
C54 C 1.5471(14) 0.4375(13) -0.2694(13) 0.193(7) Uani 1 1 d D . .
H54A H 1.5740 0.4371 -0.3353 0.289 Uiso 1 1 calc R . .
H54B H 1.5143 0.4765 -0.2575 0.289 Uiso 1 1 calc R . .
H54C H 1.4810 0.4080 -0.2694 0.289 Uiso 1 1 calc R . .
C55 C 1.7860(13) 0.4275(15) -0.3331(13) 0.128(4) Uani 1 1 d U . .
C56 C -0.2768(12) 0.8623(11) 0.8478(10) 0.099(2) Uani 1 1 d DU . .
N1 N 0.6491(10) 0.7057(6) 0.2493(10) 0.102(4) Uani 1 1 d . . .
N2 N 0.8053(11) 0.6571(5) 0.1267(9) 0.095(4) Uani 1 1 d . . .
N3 N 0.4842(9) 0.7284(5) 0.4742(9) 0.086(3) Uani 1 1 d U . .
N4 N 0.3367(10) 0.7881(7) 0.5212(10) 0.094(4) Uani 1 1 d . . .
N5 N 1.0630(9) 0.5647(6) 0.0461(8) 0.085(3) Uani 1 1 d . . .
N6 N 1.2037(9) 0.5046(6) -0.0079(9) 0.093(4) Uani 1 1 d . . .
N7 N 0.6543(10) 1.1203(5) 0.8010(9) 0.083(3) Uani 1 1 d . . .
N8 N 0.8263(10) 1.2108(5) 0.8280(9) 0.095(4) Uani 1 1 d . . .
N9 N 0.4576(8) 0.9881(5) 0.6903(7) 0.066(3) Uani 1 1 d . . .
N10 N 0.3248(8) 0.9184(7) 0.6209(8) 0.088(4) Uani 1 1 d . . .
N11 N 1.0638(9) 1.3199(5) 0.7783(8) 0.076(3) Uani 1 1 d . . .
N12 N 1.2047(9) 1.3848(5) 0.8670(8) 0.073(3) Uani 1 1 d U . .
O1 O 0.0483(7) 0.8479(5) 0.5345(6) 0.099(3) Uani 1 1 d . . .
O2 O 0.1316(9) 0.7932(6) 0.6709(7) 0.130(4) Uani 1 1 d . . .
O3 O -0.2798(9) 0.9079(7) 0.8719(12) 0.195(8) Uani 1 1 d U . .
O4 O -0.2968(12) 0.8136(7) 0.9087(8) 0.150(4) Uani 1 1 d U . .
O5 O 1.4828(7) 0.4271(7) -0.0217(6) 0.117(3) Uani 1 1 d U . .
O6 O 1.4547(16) 0.5049(8) -0.1088(13) 0.206(6) Uani 1 1 d U . .
O7 O 1.7847(15) 0.4690(10) -0.3914(11) 0.213(9) Uani 1 1 d U . .
O8 O 1.7802(9) 0.3777(6) -0.3695(7) 0.106(4) Uani 1 1 d . . .
O9 O 0.203(3) 0.6831(11) 0.7781(17) 0.41(2) Uani 1 1 d . . .
H9A H 0.1918 0.6540 0.7356 0.609 Uiso 1 1 d R . .
H9B H 0.1765 0.7139 0.7425 0.609 Uiso 1 1 d R . .
O10 O 0.3312(15) 0.7090(8) 0.0050(11) 0.228(7) Uani 1 1 d . . .
H10A H 0.2736 0.6952 -0.0433 0.341 Uiso 1 1 d R . .
H10B H 0.3251 0.7039 0.0682 0.341 Uiso 1 1 d R . .
O11 O 0.678(3) 0.6772(10) 0.8339(16) 0.385(15) Uani 1 1 d . . .
H11A H 0.6884 0.6406 0.8198 0.578 Uiso 1 1 d R . .
H11B H 0.6328 0.6848 0.8797 0.578 Uiso 1 1 d R . .
O12 O 0.526(5) 0.7580(16) 0.979(4) 0.75(4) Uani 1 1 d . . .
H12A H 0.5918 0.7653 0.9527 1.131 Uiso 1 1 d R . .
H12B H 0.4809 0.7310 0.9437 1.131 Uiso 1 1 d R . .
O13 O 0.359(6) 0.591(2) 0.720(4) 0.385(15) Uani 0.50 1 d P . .
H13A H 0.3894 0.5802 0.6669 0.578 Uiso 0.50 1 d PR . .
H13B H 0.4206 0.5987 0.7698 0.578 Uiso 0.50 1 d PR . .
O14 O 0.626(9) 0.563(3) 0.624(8) 0.75(4) Uani 0.50 1 d P . .
H14A H 0.5749 0.5715 0.6647 1.131 Uiso 0.50 1 d PR . .
H14B H 0.6559 0.5280 0.6370 1.131 Uiso 0.50 1 d PR . .

loop_
_atom_site_aniso_label
_atom_site_aniso_U_11
_atom_site_aniso_U_22
_atom_site_aniso_U_33
_atom_site_aniso_U_23
_atom_site_aniso_U_13
_atom_site_aniso_U_12
Zn1 0.0555(7) 0.1072(13) 0.0709(9) -0.0201(9) 0.0296(6) -0.0088(8)
Zn2 0.0553(7) 0.1047(12) 0.0750(9) -0.0213(9) 0.0286(6) -0.0081(8)
C1 0.083(9) 0.074(11) 0.126(11) -0.017(9) 0.021(9) 0.011(8)
C2 0.049(7) 0.089(11) 0.096(9) -0.042(8) 0.021(6) -0.013(6)
C3 0.064(7) 0.070(9) 0.084(9) -0.029(7) 0.014(6) -0.017(6)
C4 0.064(7) 0.093(10) 0.101(9) -0.034(9) 0.035(7) 0.004(6)
C5 0.105(9) 0.119(11) 0.125(9) -0.026(9) 0.047(8) 0.011(7)
C6 0.109(8) 0.105(9) 0.110(8) -0.002(8) 0.035(7) 0.007(8)
C7 0.073(7) 0.076(9) 0.083(7) -0.002(7) 0.018(6) 0.005(7)
C8 0.069(7) 0.069(9) 0.090(8) 0.001(7) 0.040(7) 0.014(6)
C9 0.066(7) 0.055(9) 0.104(9) -0.018(7) 0.034(7) -0.021(7)
C10 0.085(9) 0.104(12) 0.080(9) -0.009(9) 0.037(7) 0.009(9)
C11 0.067(7) 0.077(10) 0.075(9) -0.044(8) 0.015(6) -0.010(7)
C12 0.055(7) 0.076(10) 0.133(13) -0.009(9) 0.050(8) -0.010(7)
C13 0.075(8) 0.098(11) 0.085(9) -0.048(8) 0.025(7) -0.003(7)
C14 0.133(13) 0.126(14) 0.103(11) 0.019(10) 0.070(10) 0.035(11)
C15 0.110(13) 0.20(2) 0.133(15) 0.006(15) 0.075(12) 0.033(14)
C16 0.074(8) 0.083(11) 0.148(13) 0.012(10) 0.071(9) 0.004(8)
C17 0.160(14) 0.091(12) 0.135(13) 0.013(10) 0.085(11) 0.033(10)
C18 0.181(17) 0.072(11) 0.186(17) 0.008(12) 0.128(14) 0.026(11)
C19 0.105(10) 0.110(13) 0.063(8) 0.006(7) 0.014(7) 0.025(10)
C20 0.076(8) 0.069(10) 0.066(8) 0.000(7) -0.018(7) 0.012(7)
C21 0.072(8) 0.090(11) 0.085(9) 0.013(8) 0.023(7) 0.008(8)
C22 0.067(7) 0.064(9) 0.081(9) -0.008(7) 0.006(6) 0.002(7)
C23 0.119(10) 0.099(10) 0.122(8) -0.031(8) 0.051(8) -0.014(7)
C24 0.120(10) 0.097(10) 0.124(8) -0.037(8) 0.052(8) -0.013(7)
C25 0.072(8) 0.080(11) 0.065(8) 0.006(8) 0.006(7) 0.028(7)
C26 0.077(8) 0.083(10) 0.067(8) -0.010(7) 0.007(6) 0.011(8)
C27 0.065(7) 0.072(10) 0.088(8) -0.011(7) 0.006(6) 0.007(7)
C28 0.078(8) 0.068(10) 0.069(8) -0.017(7) -0.013(6) 0.005(7)
C29 0.062(7) 0.058(9) 0.060(8) -0.017(7) -0.017(6) 0.029(7)
C30 0.074(8) 0.088(11) 0.061(8) 0.022(8) 0.005(6) 0.022(8)
C31 0.068(8) 0.121(13) 0.053(8) -0.012(8) -0.006(7) -0.004(8)
C32 0.055(7) 0.120(14) 0.079(9) 0.002(9) 0.006(6) -0.003(8)
C33 0.064(7) 0.109(12) 0.074(9) 0.006(8) 0.026(6) -0.015(8)
C34 0.091(9) 0.073(9) 0.062(8) -0.022(7) 0.008(7) 0.003(7)
C35 0.076(8) 0.122(13) 0.087(9) -0.024(12) -0.003(7) 0.021(10)
C36 0.066(8) 0.144(14) 0.073(9) 0.005(9) 0.018(6) 0.003(9)
C37 0.069(6) 0.176(8) 0.083(6) -0.026(6) 0.024(5) -0.005(6)
C38 0.066(4) 0.176(7) 0.080(4) -0.014(5) 0.027(4) -0.009(5)
C39 0.063(4) 0.167(6) 0.079(4) -0.011(5) 0.021(4) -0.006(5)
C40 0.060(4) 0.162(6) 0.079(4) 0.002(5) 0.025(3) -0.007(5)
C41 0.072(5) 0.165(8) 0.091(5) 0.008(6) 0.023(5) -0.005(6)
C42 0.082(6) 0.188(8) 0.075(5) -0.002(6) 0.018(5) -0.006(6)
C43 0.129(16) 0.231(17) 0.48(4) -0.18(3) 0.14(2) -0.115(18)
C44 0.19(2) 0.22(3) 0.19(2) 0.062(18) 0.086(16) 0.080(18)
C45 0.076(9) 0.26(2) 0.238(19) -0.17(2) 0.092(11) -0.056(12)
C46 0.085(5) 0.248(8) 0.132(5) -0.031(6) 0.047(4) -0.039(5)
C47 0.081(4) 0.251(8) 0.124(5) -0.035(6) 0.045(4) -0.041(5)
C48 0.073(5) 0.238(8) 0.111(5) -0.056(6) 0.056(4) -0.049(6)
C49 0.067(4) 0.237(9) 0.109(5) -0.063(6) 0.057(4) -0.048(6)
C50 0.073(5) 0.243(10) 0.121(7) -0.068(7) 0.052(5) -0.051(7)
C51 0.085(5) 0.248(8) 0.132(5) -0.031(6) 0.047(4) -0.039(5)
C52 0.081(4) 0.251(8) 0.124(5) -0.035(6) 0.045(4) -0.041(5)
C53 0.110(9) 0.32(2) 0.168(12) -0.002(15) 0.074(8) 0.038(13)
C54 0.110(9) 0.32(2) 0.168(12) -0.002(15) 0.074(8) 0.038(13)
C55 0.065(5) 0.234(10) 0.098(7) -0.056(7) 0.052(5) -0.048(7)
C56 0.060(4) 0.163(7) 0.080(4) 0.003(5) 0.023(4) -0.007(5)
N1 0.069(7) 0.094(9) 0.152(11) -0.061(9) 0.048(7) 0.002(7)
N2 0.104(8) 0.090(9) 0.094(8) -0.014(7) 0.028(7) -0.010(7)
N3 0.075(7) 0.084(9) 0.103(8) -0.017(7) 0.031(6) 0.003(6)
N4 0.073(7) 0.125(12) 0.094(8) -0.034(9) 0.042(6) 0.003(7)
N5 0.084(7) 0.086(9) 0.100(8) -0.015(7) 0.057(6) -0.023(7)
N6 0.078(7) 0.102(11) 0.112(9) -0.029(8) 0.052(6) -0.002(7)
N7 0.084(7) 0.067(8) 0.094(8) -0.018(7) 0.003(6) -0.019(6)
N8 0.085(7) 0.068(8) 0.120(10) -0.006(7) -0.010(6) 0.011(7)
N9 0.066(6) 0.070(8) 0.060(6) -0.004(6) 0.008(5) 0.016(5)
N10 0.043(5) 0.145(13) 0.074(7) -0.011(8) 0.005(5) 0.006(7)
N11 0.072(7) 0.086(9) 0.065(7) 0.005(7) -0.001(5) -0.006(6)
N12 0.075(6) 0.073(7) 0.074(7) -0.020(6) 0.019(5) -0.002(5)
O1 0.069(5) 0.171(10) 0.065(5) 0.019(6) 0.032(4) -0.014(6)
O2 0.089(7) 0.199(11) 0.108(7) 0.025(8) 0.035(6) 0.028(8)
O3 0.072(6) 0.240(15) 0.297(17) -0.179(15) 0.097(8) -0.041(8)
O4 0.164(10) 0.191(12) 0.088(7) 0.016(7) 0.007(6) -0.012(10)
O5 0.060(4) 0.215(9) 0.086(5) -0.029(6) 0.042(4) -0.038(6)
O6 0.189(11) 0.213(13) 0.251(13) 0.031(12) 0.131(10) 0.001(11)
O7 0.211(15) 0.32(2) 0.112(10) 0.006(10) 0.026(9) -0.126(15)
O8 0.091(6) 0.159(11) 0.079(6) 0.017(7) 0.043(5) 0.029(7)
O9 0.60(4) 0.37(3) 0.33(3) 0.26(2) 0.31(3) 0.23(3)
O10 0.249(16) 0.26(2) 0.179(13) -0.031(13) 0.050(11) -0.074(15)
O11 0.67(5) 0.181(17) 0.30(2) 0.080(17) 0.08(3) 0.02(2)
O12 0.94(8) 0.43(4) 1.13(10) -0.16(5) 0.81(8) -0.38(5)
O13 0.67(5) 0.181(17) 0.30(2) 0.080(17) 0.08(3) 0.02(2)
O14 0.94(8) 0.43(4) 1.13(10) -0.16(5) 0.81(8) -0.38(5)

loop_
_atom_type_symbol
_atom_type_description
_atom_type_scat_dispersion_real
_atom_type_scat_dispersion_imag
_atom_type_scat_source
C C 0.0033 0.0016 'International Tables Vol C Tables 4.2.6.8 and 6.1.1.4'
H H 0.0000 0.0000 'International Tables Vol C Tables 4.2.6.8 and 6.1.1.4'
N N 0.0061 0.0033 'International Tables Vol C Tables 4.2.6.8 and 6.1.1.4'
O O 0.0106 0.0060 'International Tables Vol C Tables 4.2.6.8 and 6.1.1.4'
Zn Zn 0.2839 1.4301 'International Tables Vol C Tables 4.2.6.8 and 6.1.1.4'

loop_
_geom_angle_atom_site_label_1
_geom_angle_atom_site_label_2
_geom_angle_atom_site_label_3
_geom_angle
_geom_angle_site_symmetry_1
_geom_angle_site_symmetry_3
_geom_angle_publ_flag
O1 Zn1 O8 108.5(4) . 2_755 ?
O1 Zn1 N4 116.4(5) . . ?
O8 Zn1 N4 94.9(5) 2_755 . ?
O1 Zn1 N10 114.2(4) . . ?
O8 Zn1 N10 117.6(5) 2_755 . ?
N4 Zn1 N10 104.0(5) . . ?
O5 Zn2 O3 111.2(4) . 2_646 ?
O5 Zn2 N12 108.6(4) . 1_544 ?
O3 Zn2 N12 118.6(6) 2_646 1_544 ?
O5 Zn2 N6 124.1(5) . . ?
O3 Zn2 N6 90.6(5) 2_646 . ?
N12 Zn2 N6 103.5(4) 1_544 . ?
N1 C1 C2 125.4(14) . . ?
N1 C1 H1 117.3 . . ?
C2 C1 H1 117.3 . . ?
C3 C2 C1 118.5(12) . . ?
C3 C2 N3 120.8(13) . . ?
C1 C2 N3 120.6(14) . . ?
C2 C3 C4 120.7(14) . . ?
C2 C3 H3 119.6 . . ?
C4 C3 H3 119.6 . . ?
C5 C4 C12 118.5(13) . . ?
C5 C4 C3 122.1(16) . . ?
C12 C4 C3 119.3(14) . . ?
C4 C5 C6 122.8(16) . . ?
C4 C5 H5 118.6 . . ?
C6 C5 H5 118.6 . . ?
C5 C6 C7 122.9(15) . . ?
C5 C6 H6 118.5 . . ?
C7 C6 H6 118.5 . . ?
C8 C7 C11 124.6(13) . . ?
C8 C7 C6 122.8(13) . . ?
C11 C7 C6 112.4(12) . . ?
C7 C8 C9 118.2(12) . . ?
C7 C8 H8 120.9 . . ?
C9 C8 H8 120.9 . . ?
C8 C9 C10 119.8(11) . . ?
C8 C9 N5 120.6(12) . . ?
C10 C9 N5 119.6(12) . . ?
N2 C10 C9 121.9(12) . . ?
N2 C10 H10 119.0 . . ?
C9 C10 H10 119.0 . . ?
C7 C11 N2 121.0(11) . . ?
C7 C11 C12 123.1(13) . . ?
N2 C11 C12 115.8(13) . . ?
C4 C12 N1 123.4(12) . . ?
C4 C12 C11 119.8(13) . . ?
N1 C12 C11 116.9(12) . . ?
N4 C13 N3 109.0(13) . . ?
N4 C13 H13 125.5 . . ?
N3 C13 H13 125.5 . . ?
C15 C14 N3 101.4(14) . . ?
C15 C14 H14 129.3 . . ?
N3 C14 H14 129.3 . . ?
N4 C15 C14 115.1(15) . . ?
N4 C15 H15 122.5 . . ?
C14 C15 H15 122.5 . . ?
N6 C16 N5 116.3(14) . . ?
N6 C16 H16 121.8 . . ?
N5 C16 H16 121.8 . . ?
N5 C17 C18 111.1(14) . . ?
N5 C17 H17 124.4 . . ?
C18 C17 H17 124.4 . . ?
C17 C18 N6 104.1(12) . . ?
C17 C18 H18 128.0 . . ?
N6 C18 H18 128.0 . . ?
C20 C19 N7 120.8(12) . . ?
C20 C19 H19 119.6 . . ?
N7 C19 H19 119.6 . . ?
C21 C20 C19 122.0(14) . . ?
C21 C20 N9 120.3(12) . . ?
C19 C20 N9 117.5(13) . . ?
C20 C21 C22 120.0(14) . . ?
C20 C21 H21 120.0 . . ?
C22 C21 H21 120.0 . . ?
C21 C22 C23 123.8(13) . . ?
C21 C22 C30 117.0(12) . . ?
C23 C22 C30 119.0(12) . . ?
C24 C23 C22 120.3(14) . . ?
C24 C23 H23 119.8 . . ?
C22 C23 H23 119.8 . . ?
C23 C24 C25 123.3(14) . . ?
C23 C24 H24 118.3 . . ?
C25 C24 H24 118.3 . . ?
C29 C25 C26 120.5(13) . . ?
C29 C25 C24 117.0(14) . . ?
C26 C25 C24 122.4(13) . . ?
C25 C26 C27 119.5(12) . . ?
C25 C26 H26 120.2 . . ?
C27 C26 H26 120.2 . . ?
N11 C27 C26 122.9(12) . . ?
N11 C27 C28 118.3(12) . . ?
C26 C27 C28 118.7(13) . . ?
N8 C28 C27 123.4(12) . . ?
N8 C28 H28 118.3 . . ?
C27 C28 H28 118.3 . . ?
C25 C29 N8 123.6(13) . . ?
C25 C29 C30 123.2(12) . . ?
N8 C29 C30 113.2(12) . . ?
N7 C30 C22 124.0(13) . . ?
N7 C30 C29 119.0(12) . . ?
C22 C30 C29 116.9(12) . . ?
N10 C31 N9 108.8(12) . . ?
N10 C31 H31 125.6 . . ?
N9 C31 H31 125.6 . . ?
C33 C32 N9 108.2(11) . . ?
C33 C32 H32 125.9 . . ?
N9 C32 H32 125.9 . . ?
C32 C33 N10 106.6(12) . . ?
C32 C33 H33 126.7 . . ?
N10 C33 H33 126.7 . . ?
N12 C34 N11 110.9(12) . . ?
N12 C34 H34 124.5 . . ?
N11 C34 H34 124.5 . . ?
C36 C35 N11 110.9(12) . . ?
C36 C35 H35 124.6 . . ?
N11 C35 H35 124.6 . . ?
C35 C36 N12 107.3(13) . . ?
C35 C36 H36 126.4 . . ?
N12 C36 H36 126.4 . . ?
O1 C37 O2 122.8(12) . . ?
O1 C37 C38 120.9(14) . . ?
O2 C37 C38 116.2(15) . . ?
C43 C38 C42 117.9(16) . . ?
C43 C38 C39 106.0(16) . . ?
C42 C38 C39 99.9(11) . . ?
C43 C38 C37 106.8(14) . . ?
C42 C38 C37 112.3(14) . . ?
C39 C38 C37 113.8(11) . . ?
C45 C39 C40 108.6(12) . . ?
C45 C39 C38 111.8(12) . . ?
C40 C39 C38 104.1(9) . . ?
C45 C39 C44 104.3(14) . . ?
C40 C39 C44 111.1(12) . . ?
C38 C39 C44 116.9(14) . . ?
C41 C40 C39 107.1(9) . . ?
C41 C40 C56 115.3(13) . . ?
C39 C40 C56 114.0(10) . . ?
C41 C40 H40 106.6 . . ?
C39 C40 H40 106.6 . . ?
C56 C40 H40 106.6 . . ?
C40 C41 C42 102.9(11) . . ?
C40 C41 H41A 111.2 . . ?
C42 C41 H41A 111.2 . . ?
C40 C41 H41B 111.2 . . ?
C42 C41 H41B 111.2 . . ?
H41A C41 H41B 109.1 . . ?
C38 C42 C41 111.0(11) . . ?
C38 C42 H42A 109.4 . . ?
C41 C42 H42A 109.4 . . ?
C38 C42 H42B 109.4 . . ?
C41 C42 H42B 109.4 . . ?
H42A C42 H42B 108.0 . . ?
C38 C43 H43A 109.5 . . ?
C38 C43 H43B 109.5 . . ?
H43A C43 H43B 109.5 . . ?
C38 C43 H43C 109.5 . . ?
H43A C43 H43C 109.5 . . ?
H43B C43 H43C 109.5 . . ?
C39 C44 H44A 109.5 . . ?
C39 C44 H44B 109.5 . . ?
H44A C44 H44B 109.5 . . ?
C39 C44 H44C 109.5 . . ?
H44A C44 H44C 109.5 . . ?
H44B C44 H44C 109.5 . . ?
C39 C45 H45A 109.5 . . ?
C39 C45 H45B 109.5 . . ?
H45A C45 H45B 109.5 . . ?
C39 C45 H45C 109.5 . . ?
H45A C45 H45C 109.5 . . ?
H45B C45 H45C 109.5 . . ?
O5 C46 O6 114.4(16) . . ?
O5 C46 C47 129(2) . . ?
O6 C46 C47 109.5(19) . . ?
C52 C47 C46 105.3(14) . . ?
C52 C47 C48 114.7(16) . . ?
C46 C47 C48 114.6(13) . . ?
C52 C47 C51 101.1(11) . . ?
C46 C47 C51 118.7(17) . . ?
C48 C47 C51 102.1(13) . . ?
C54 C48 C47 111.8(17) . . ?
C54 C48 C49 110.8(13) . . ?
C47 C48 C49 105.0(12) . . ?
C54 C48 C53 104.1(16) . . ?
C47 C48 C53 111.4(13) . . ?
C49 C48 C53 113.9(16) . . ?
C50 C49 C55 118.0(19) . . ?
C50 C49 C48 107.2(12) . . ?
C55 C49 C48 112.5(11) . . ?
C50 C49 H49 106.1 . . ?
C55 C49 H49 106.1 . . ?
C48 C49 H49 106.1 . . ?
C49 C50 C51 107.0(11) . . ?
C49 C50 H50A 110.3 . . ?
C51 C50 H50A 110.3 . . ?
C49 C50 H50B 110.3 . . ?
C51 C50 H50B 110.3 . . ?
H50A C50 H50B 108.6 . . ?
C47 C51 C50 102.6(13) . . ?
C47 C51 H51A 111.2 . . ?
C50 C51 H51A 111.2 . . ?
C47 C51 H51B 111.2 . . ?
C50 C51 H51B 111.2 . . ?
H51A C51 H51B 109.2 . . ?
C47 C52 H52A 109.5 . . ?
C47 C52 H52B 109.5 . . ?
H52A C52 H52B 109.5 . . ?
C47 C52 H52C 109.5 . . ?
H52A C52 H52C 109.5 . . ?
H52B C52 H52C 109.5 . . ?
C48 C53 H53A 109.5 . . ?
C48 C53 H53B 109.5 . . ?
H53A C53 H53B 109.5 . . ?
C48 C53 H53C 109.5 . . ?
H53A C53 H53C 109.5 . . ?
H53B C53 H53C 109.5 . . ?
C48 C54 H54A 109.5 . . ?
C48 C54 H54B 109.5 . . ?
H54A C54 H54B 109.5 . . ?
C48 C54 H54C 109.5 . . ?
H54A C54 H54C 109.5 . . ?
H54B C54 H54C 109.5 . . ?
O7 C55 O8 117.7(17) . . ?
O7 C55 C49 120(3) . . ?
O8 C55 C49 123(3) . . ?
O3 C56 O4 123.9(15) . . ?
O3 C56 C40 131.7(19) . . ?
O4 C56 C40 104.3(16) . . ?
C1 N1 C12 112.6(13) . . ?
C10 N2 C11 114.4(12) . . ?
C13 N3 C14 109.0(10) . . ?
C13 N3 C2 124.4(12) . . ?
C14 N3 C2 126.3(12) . . ?
C15 N4 C13 105.1(13) . . ?
C15 N4 Zn1 131.6(11) . . ?
C13 N4 Zn1 121.6(12) . . ?
C17 N5 C16 102.9(11) . . ?
C17 N5 C9 127.8(13) . . ?
C16 N5 C9 129.2(12) . . ?
C16 N6 C18 105.5(13) . . ?
C16 N6 Zn2 122.7(12) . . ?
C18 N6 Zn2 131.6(8) . . ?
C30 N7 C19 115.9(11) . . ?
C28 N8 C29 114.2(12) . . ?
C31 N9 C32 107.0(12) . . ?
C31 N9 C20 125.8(11) . . ?
C32 N9 C20 126.5(10) . . ?
C31 N10 C33 109.3(11) . . ?
C31 N10 Zn1 125.6(9) . . ?
C33 N10 Zn1 124.4(11) . . ?
C27 N11 C35 130.1(12) . . ?
C27 N11 C34 124.6(12) . . ?
C35 N11 C34 105.3(12) . . ?
C34 N12 C36 105.5(11) . . ?
C34 N12 Zn2 124.8(9) . 1_566 ?
C36 N12 Zn2 129.4(10) . 1_566 ?
C37 O1 Zn1 116.7(8) . . ?
C56 O3 Zn2 121.6(16) . 2_656 ?
C46 O5 Zn2 124.7(16) . . ?
C55 O8 Zn1 123.4(13) . 2_745 ?
H9A O9 H9B 105.5 . . ?
H10A O10 H10B 120.2 . . ?
H11A O11 H11B 117.4 . . ?
H12A O12 H12B 109.5 . . ?
H13A O13 H13B 109.8 . . ?
H14A O14 H14B 109.5 . . ?

loop_
_geom_bond_atom_site_label_1
_geom_bond_atom_site_label_2
_geom_bond_distance
_geom_bond_site_symmetry_2
_geom_bond_publ_flag
Zn1 O1 1.934(7) . ?
Zn1 O8 1.943(10) 2_755 ?
Zn1 N4 2.029(13) . ?
Zn1 N10 2.033(12) . ?
Zn2 O5 1.915(7) . ?
Zn2 O3 1.966(12) 2_646 ?
Zn2 N12 1.996(10) 1_544 ?
Zn2 N6 2.001(13) . ?
C1 N1 1.340(15) . ?
C1 C2 1.393(18) . ?
C1 H1 0.9300 . ?
C2 C3 1.341(17) . ?
C2 N3 1.454(15) . ?
C3 C4 1.357(16) . ?
C3 H3 0.9300 . ?
C4 C5 1.312(19) . ?
C4 C12 1.356(18) . ?
C5 C6 1.356(17) . ?
C5 H5 0.9300 . ?
C6 C7 1.459(17) . ?
C6 H6 0.9300 . ?
C7 C8 1.314(15) . ?
C7 C11 1.332(17) . ?
C8 C9 1.375(15) . ?
C8 H8 0.9300 . ?
C9 C10 1.408(18) . ?
C9 N5 1.427(14) . ?
C10 N2 1.382(14) . ?
C10 H10 0.9300 . ?
C11 N2 1.438(16) . ?
C11 C12 1.462(14) . ?
C12 N1 1.436(17) . ?
C13 N4 1.355(14) . ?
C13 N3 1.378(16) . ?
C13 H13 0.9300 . ?
C14 C15 1.37(2) . ?
C14 N3 1.409(15) . ?
C14 H14 0.9300 . ?
C15 N4 1.33(2) . ?
C15 H15 0.9300 . ?
C16 N6 1.254(13) . ?
C16 N5 1.355(16) . ?
C16 H16 0.9300 . ?
C17 N5 1.329(16) . ?
C17 C18 1.387(17) . ?
C17 H17 0.9300 . ?
C18 N6 1.421(19) . ?
C18 H18 0.9300 . ?
C19 C20 1.388(17) . ?
C19 N7 1.398(17) . ?
C19 H19 0.9300 . ?
C20 C21 1.332(16) . ?
C20 N9 1.469(16) . ?
C21 C22 1.388(17) . ?
C21 H21 0.9300 . ?
C22 C23 1.415(17) . ?
C22 C30 1.419(16) . ?
C23 C24 1.349(18) . ?
C23 H23 0.9300 . ?
C24 C25 1.423(17) . ?
C24 H24 0.9300 . ?
C25 C29 1.332(16) . ?
C25 C26 1.382(17) . ?
C26 C27 1.385(16) . ?
C26 H26 0.9300 . ?
C27 N11 1.347(15) . ?
C27 C28 1.402(16) . ?
C28 N8 1.378(15) . ?
C28 H28 0.9300 . ?
C29 N8 1.434(15) . ?
C29 C30 1.472(18) . ?
C30 N7 1.354(14) . ?
C31 N10 1.313(17) . ?
C31 N9 1.366(14) . ?
C31 H31 0.9300 . ?
C32 C33 1.354(16) . ?
C32 N9 1.378(15) . ?
C32 H32 0.9300 . ?
C33 N10 1.384(14) . ?
C33 H33 0.9300 . ?
C34 N12 1.340(15) . ?
C34 N11 1.380(14) . ?
C34 H34 0.9300 . ?
C35 C36 1.330(18) . ?
C35 N11 1.362(18) . ?
C35 H35 0.9300 . ?
C36 N12 1.425(14) . ?
C36 H36 0.9300 . ?
C37 O1 1.201(17) . ?
C37 O2 1.315(17) . ?
C37 C38 1.551(17) . ?
C38 C43 1.44(3) . ?
C38 C42 1.48(2) . ?
C38 C39 1.548(16) . ?
C39 C45 1.489(15) . ?
C39 C40 1.520(15) . ?
C39 C44 1.561(15) . ?
C40 C41 1.458(17) . ?
C40 C56 1.527(14) . ?
C40 H40 0.9800 . ?
C41 C42 1.563(13) . ?
C41 H41A 0.9700 . ?
C41 H41B 0.9700 . ?
C42 H42A 0.9700 . ?
C42 H42B 0.9700 . ?
C43 H43A 0.9600 . ?
C43 H43B 0.9600 . ?
C43 H43C 0.9600 . ?
C44 H44A 0.9600 . ?
C44 H44B 0.9600 . ?
C44 H44C 0.9600 . ?
C45 H45A 0.9600 . ?
C45 H45B 0.9600 . ?
C45 H45C 0.9600 . ?
C46 O5 1.07(2) . ?
C46 O6 1.38(2) . ?
C46 C47 1.51(2) . ?
C47 C52 1.436(19) . ?
C47 C48 1.52(2) . ?
C47 C51 1.574(16) . ?
C48 C54 1.514(16) . ?
C48 C49 1.576(15) . ?
C48 C53 1.59(3) . ?
C49 C50 1.47(2) . ?
C49 C55 1.503(19) . ?
C49 H49 0.9800 . ?
C50 C51 1.608(17) . ?
C50 H50A 0.9700 . ?
C50 H50B 0.9700 . ?
C51 H51A 0.9700 . ?
C51 H51B 0.9700 . ?
C52 H52A 0.9600 . ?
C52 H52B 0.9600 . ?
C52 H52C 0.9600 . ?
C53 H53A 0.9600 . ?
C53 H53B 0.9600 . ?
C53 H53C 0.9600 . ?
C54 H54A 0.9600 . ?
C54 H54B 0.9600 . ?
C54 H54C 0.9600 . ?
C55 O7 1.20(3) . ?
C55 O8 1.21(3) . ?
C56 O3 1.07(2) . ?
C56 O4 1.39(2) . ?
N12 Zn2 1.996(10) 1_566 ?
O3 Zn2 1.966(12) 2_656 ?
O8 Zn1 1.943(10) 2_745 ?
O9 H9A 0.8500 . ?
O9 H9B 0.8501 . ?
O10 H10A 0.8500 . ?
O10 H10B 0.8499 . ?
O11 H11A 0.8500 . ?
O11 H11B 0.8500 . ?
O12 H12A 0.8501 . ?
O12 H12B 0.8501 . ?
O13 H13A 0.8500 . ?
O13 H13B 0.8500 . ?
O14 H14A 0.8500 . ?
O14 H14B 0.8499 . ?
